data_2008005
loop_
_publ_author_name
'Burgess, John'
'Fawcett, John'
'Russell, David R.'
'Waltham, Emma'

_publ_section_title
;
 Four <i>N</i>-Benzyl-Substituted 2-Ethyl-3-hydroxypyridin-4-ones
;
_journal_issue 12
_journal_name_full 'Acta Crystallographica Section C'
_journal_page_first 2011
_journal_page_last 2015
_journal_paper_doi 10.1107/S0108270198008488
_journal_volume 54
_journal_year 1998
_chemical_formula_moiety 'C15 H14 F3 N O2, 0.5H2 O'
_chemical_formula_sum 'C15 H15 F3 N O2.5'
_chemical_formula_weight 306.28
_chemical_name_systematic
;
3-Hydroxy-2-ethyl-1-4trifluoromethylbenzyl-pyridin-4-one
;
_space_group_IT_number 14
_symmetry_cell_setting monoclinic
_symmetry_space_group_name_Hall '-P 2yab'
_symmetry_space_group_name_H-M 'P 1 21/a 1'
_audit_creation_method SHELXL
_cell_angle_alpha 90.00
_cell_angle_beta 110.10(2)
_cell_angle_gamma 90.00
_cell_formula_units_Z 8
_cell_length_a 14.6450(10)
_cell_length_b 11.6340(10)
_cell_length_c 17.832(3)
_cell_measurement_reflns_used 38
_cell_measurement_temperature 190(2)
_cell_measurement_theta_max 12.45
_cell_measurement_theta_min 5.19
_cell_volume 2853.2(7)
_computing_cell_refinement XSCANS
_computing_data_collection 'XSCANS (Fait, 1991)'
_computing_data_reduction XSCANS
_computing_molecular_graphics SHELXTL/PC
_computing_publication_material SHELXTL/PC
_computing_structure_refinement SHELXTL/PC
_computing_structure_solution 'SHELXTL/PC (Sheldrick, 1996)'
_diffrn_ambient_temperature 190(2)
_diffrn_measurement_device 'Siemens P4'
_diffrn_measurement_method \w
_diffrn_radiation_monochromator graphite
_diffrn_radiation_source 'fine-focus sealed tube'
_diffrn_radiation_type MoK\a
_diffrn_radiation_wavelength 0.71073
_diffrn_reflns_av_R_equivalents 0.023
_diffrn_reflns_av_sigmaI/netI 0.0722
_diffrn_reflns_limit_h_max 16
_diffrn_reflns_limit_h_min -1
_diffrn_reflns_limit_k_max 13
_diffrn_reflns_limit_k_min -1
_diffrn_reflns_limit_l_max 19
_diffrn_reflns_limit_l_min -21
_diffrn_reflns_number 5398
_diffrn_reflns_theta_max 25
_diffrn_reflns_theta_min 2.79
_diffrn_standards_decay_% <1
_diffrn_standards_interval_count 97
_diffrn_standards_number 3
_exptl_absorpt_coefficient_mu 0.123
_exptl_absorpt_correction_T_max 0.995
_exptl_absorpt_correction_T_min 0.906
_exptl_absorpt_correction_type 'semi-empirical based on \y-scan data (XEMP in SHELXTL/PC; Sheldrick, 1996)'
_exptl_crystal_colour colourless
_exptl_crystal_density_diffrn 1.426
_exptl_crystal_density_method 'not measured'
_exptl_crystal_description plate
_exptl_crystal_F_000 1272
_exptl_crystal_size_max 0.66
_exptl_crystal_size_mid 0.62
_exptl_crystal_size_min 0.10
_refine_diff_density_max 0.448
_refine_diff_density_min -0.306
_refine_ls_extinction_method none
_refine_ls_goodness_of_fit_all 1.023
_refine_ls_goodness_of_fit_obs 1.096
_refine_ls_hydrogen_treatment 'H atoms constrained'
_refine_ls_matrix_type full
_refine_ls_number_parameters 328
_refine_ls_number_reflns 4949
_refine_ls_number_restraints 0
_refine_ls_restrained_S_all 1.028
_refine_ls_restrained_S_obs 1.096
_refine_ls_R_factor_all 0.128
_refine_ls_R_factor_obs 0.067
_refine_ls_shift/esd_max -0.001
_refine_ls_shift/esd_mean 0.000
_refine_ls_structure_factor_coef Fsqd
_refine_ls_weighting_details 'w = 1/[\s^2^(Fo^2^)+(0.0516P)^2^+4.2315P] where P = (Fo^2^+2Fc^2^)/3'
_refine_ls_weighting_scheme calc
_refine_ls_wR_factor_all 0.165
_refine_ls_wR_factor_obs 0.133
_reflns_number_observed 2912
_reflns_number_total 4950
_reflns_observed_criterion I>2\s(I)
_cod_data_source_file os1028.cif
_cod_data_source_block 4CF3
_cod_depositor_comments
;
The following automatic conversions were performed:
'_symmetry_cell_setting' value 'Monoclinic' changed to 'monoclinic'
according to '/home/saulius/struct/CIF-dictionaries/cif_core.dic'
dictionary named 'cif_core.dic' version 2.4.1 from 2010-06-29.

Automatic conversion script
Id: cif_fix_enum 1527 2010-12-29 10:47:43Z saulius 

The following automatic conversions were performed:

'_symmetry_cell_setting' value 'Monoclinic' changed to 'monoclinic'
according to /home/saulius/struct/CIF-dictionaries/cif_core.dic
dictionary named 'cif_core.dic' version 2.4.1 from 2010-06-29.

Automatic conversion script
Id: cif_fix_values 1715 2011-07-08 13:25:40Z adriana 

The following automatic conversions were performed:

'_refine_ls_weighting_scheme' value 'calc w =
1/[\s^2^(Fo^2^)+(0.0516P)^2^+4.2315P] where P = (Fo^2^+2Fc^2^)/3' was
changed to 'calc'. New tag '_refine_ls_weighting_details' was
created. The value of the new tag was set to 'w =
1/[\s^2^(Fo^2^)+(0.0516P)^2^+4.2315P] where P = (Fo^2^+2Fc^2^)/3'.

Automatic conversion script
Id: cif_fix_values 3143 2015-03-26 13:38:13Z robertas 
;
_cod_original_cell_volume 2853.2(6)
_cod_original_sg_symbol_H-M 'P 21/a'
_cod_original_formula_sum 'C15 H15 F3 N O2.50'
_cod_database_code 2008005

loop_
_symmetry_equiv_pos_as_xyz
'x, y, z'
'-x+1/2, y+1/2, -z'
'-x, -y, -z'
'x-1/2, -y-1/2, z'

loop_
_atom_site_aniso_label
_atom_site_aniso_U_11
_atom_site_aniso_U_22
_atom_site_aniso_U_33
_atom_site_aniso_U_12
_atom_site_aniso_U_13
_atom_site_aniso_U_23
O1 0.0212(13) 0.037(2) 0.0333(15) -0.0023(12) 0.0114(12) -0.0098(12)
O2 0.033(2) 0.037(2) 0.0291(15) 0.0067(13) 0.0093(12) -0.0037(13)
C1 0.042(3) 0.045(3) 0.043(3) 0.004(2) 0.004(2) -0.012(2)
C2 0.027(2) 0.038(2) 0.026(2) -0.006(2) 0.005(2) -0.003(2)
C8 0.021(2) 0.045(3) 0.039(2) -0.004(2) 0.007(2) 0.012(2)
C9 0.021(2) 0.038(2) 0.029(2) -0.001(2) 0.009(2) 0.003(2)
C10 0.024(2) 0.043(3) 0.033(2) -0.006(2) 0.001(2) 0.005(2)
C11 0.038(2) 0.039(2) 0.039(2) -0.002(2) 0.010(2) 0.010(2)
C12 0.028(2) 0.048(3) 0.032(2) 0.001(2) 0.005(2) 0.007(2)
C13 0.028(2) 0.052(3) 0.036(2) -0.006(2) -0.002(2) -0.006(2)
C14 0.031(2) 0.036(2) 0.048(3) -0.003(2) 0.011(2) 0.000(2)
C15 0.040(3) 0.067(4) 0.044(3) 0.002(3) 0.005(2) 0.014(3)
F1 0.051(2) 0.143(4) 0.118(3) -0.030(2) -0.033(2) 0.074(3)
F2 0.106(3) 0.078(2) 0.066(2) 0.035(2) -0.010(2) 0.019(2)
F3 0.104(3) 0.139(3) 0.041(2) 0.027(2) 0.016(2) 0.024(2)
O1A 0.0224(14) 0.037(2) 0.036(2) 0.0036(12) 0.0122(12) 0.0091(13)
O2A 0.0280(14) 0.034(2) 0.0275(14) -0.0029(12) 0.0036(12) 0.0016(12)
C1A 0.055(3) 0.060(3) 0.039(3) -0.004(3) 0.025(2) -0.006(2)
C2A 0.027(2) 0.036(2) 0.034(2) 0.003(2) 0.008(2) 0.005(2)
C8A 0.028(2) 0.028(2) 0.037(2) 0.005(2) 0.007(2) -0.007(2)
C9A 0.020(2) 0.027(2) 0.029(2) 0.002(2) 0.006(2) -0.004(2)
C10A 0.036(2) 0.028(2) 0.042(3) 0.003(2) 0.007(2) 0.007(2)
C11A 0.040(3) 0.041(3) 0.035(2) 0.009(2) 0.005(2) 0.014(2)
C12A 0.029(2) 0.039(3) 0.030(2) 0.004(2) 0.005(2) 0.002(2)
C13A 0.046(3) 0.028(2) 0.033(2) -0.001(2) 0.002(2) -0.002(2)
C14A 0.042(2) 0.032(2) 0.029(2) 0.000(2) 0.002(2) 0.004(2)
C15A 0.043(3) 0.050(3) 0.039(3) 0.006(2) -0.001(2) -0.003(2)
F1A 0.042(2) 0.113(3) 0.060(2) -0.013(2) -0.0040(14) -0.017(2)
F2A 0.093(2) 0.067(2) 0.059(2) 0.030(2) -0.023(2) -0.029(2)
F3A 0.104(3) 0.089(2) 0.030(2) -0.007(2) -0.002(2) 0.005(2)
O3 0.072(2) 0.041(2) 0.052(2) 0.007(2) 0.040(2) -0.002(2)

loop_
_atom_site_label
_atom_site_fract_x
_atom_site_fract_y
_atom_site_fract_z
_atom_site_U_iso_or_equiv
_atom_site_thermal_displace_type
_atom_site_calc_flag
_atom_site_refinement_flags
_atom_site_occupancy
_atom_site_disorder_group
_atom_site_type_symbol
O1 0.7171(2) 0.3400(2) 0.81327(15) 0.0299(6) Uani d . 1 . O
H1 0.7870(2) 0.3819(2) 0.85203(15) 0.036 Uiso d R 1 . H
O2 0.7005(2) 0.4648(2) 0.94024(15) 0.0334(7) Uani d . 1 . O
C1 0.5973(3) 0.1108(4) 0.7235(3) 0.0459(12) Uani d . 1 . C
H1B 0.6006(3) 0.0724(4) 0.6775(3) 0.055 Uiso d R 1 . H
H1C 0.6606(3) 0.1127(4) 0.7639(3) 0.055 Uiso d R 1 . H
H1D 0.5535(3) 0.0706(4) 0.7430(3) 0.055 Uiso d R 1 . H
C2 0.5605(3) 0.2325(3) 0.7022(2) 0.0316(9) Uani d . 1 . C
H2A 0.4978(3) 0.2300(3) 0.6610(2) 0.038 Uiso d R 1 . H
H2B 0.6037(3) 0.2717(3) 0.6817(2) 0.038 Uiso d R 1 . H
C3 0.5513(3) 0.2985(3) 0.7712(2) 0.0238(8) Uiso d . 1 . C
C4 0.6309(2) 0.3519(3) 0.8246(2) 0.0228(8) Uiso d . 1 . C
C5 0.6248(3) 0.4174(3) 0.8907(2) 0.0260(8) Uiso d . 1 . C
C6 0.5309(3) 0.4242(3) 0.8963(2) 0.0304(9) Uiso d . 1 . C
H6 0.5226(3) 0.4700(3) 0.9376(2) 0.037 Uiso d R 1 . H
C7 0.4543(3) 0.3675(3) 0.8438(2) 0.0327(9) Uiso d . 1 . C
H7 0.3924(3) 0.3735(3) 0.8500(2) 0.039 Uiso d R 1 . H
N1 0.4634(2) 0.3046(3) 0.7831(2) 0.0283(7) Uiso d . 1 . N
C8 0.3778(3) 0.2410(4) 0.7314(2) 0.0361(10) Uani d . 1 . C
H8A 0.3370(3) 0.2255(4) 0.7614(2) 0.043 Uiso d R 1 . H
H8B 0.3981(3) 0.1689(4) 0.7169(2) 0.043 Uiso d R 1 . H
C9 0.3177(3) 0.3040(3) 0.6572(2) 0.0292(9) Uani d . 1 . C
C10 0.3322(3) 0.4182(4) 0.6410(2) 0.0360(10) Uani d . 1 . C
H10 0.3865(3) 0.4583(4) 0.6776(2) 0.043 Uiso d R 1 . H
C11 0.2706(3) 0.4718(4) 0.5733(2) 0.0395(11) Uani d . 1 . C
H11 0.2830(3) 0.5498(4) 0.5632(2) 0.047 Uiso d R 1 . H
C12 0.1924(3) 0.4128(4) 0.5211(2) 0.0374(10) Uani d . 1 . C
C13 0.1782(3) 0.2988(4) 0.5365(2) 0.0421(11) Uani d . 1 . C
H13 0.1237(3) 0.2586(4) 0.5004(2) 0.051 Uiso d R 1 . H
C14 0.2399(3) 0.2462(4) 0.6032(2) 0.0391(10) Uani d . 1 . C
H14 0.2279(3) 0.1679(4) 0.6130(2) 0.047 Uiso d R 1 . H
C15 0.1249(3) 0.4702(5) 0.4489(3) 0.0529(13) Uani d . 1 . C
F1 0.0382(2) 0.4231(4) 0.4231(2) 0.121(2) Uani d . 1 . F
F2 0.1129(3) 0.5810(3) 0.4586(2) 0.0936(12) Uani d . 1 . F
F3 0.1562(3) 0.4684(4) 0.3873(2) 0.0972(12) Uani d . 1 . F
O1A 0.8482(2) 0.3290(2) 1.0150(2) 0.0313(6) Uani d . 1 . O
H1A 0.8113(2) 0.3927(2) 0.9783(2) 0.038 Uiso d R 1 . H
O2A 0.8853(2) 0.4295(2) 0.88793(14) 0.0314(6) Uani d . 1 . O
C1A 0.9927(3) 0.3158(4) 1.1999(3) 0.0490(12) Uani d . 1 . C
H1E 0.9812(3) 0.2836(4) 1.2447(3) 0.059 Uiso d R 1 . H
H1F 1.0554(3) 0.3512(4) 1.2172(3) 0.059 Uiso d R 1 . H
H1G 0.9439(3) 0.3721(4) 1.1753(3) 0.059 Uiso d R 1 . H
C2A 0.9919(3) 0.2222(3) 1.1392(2) 0.0332(10) Uani d . 1 . C
H2C 0.9294(3) 0.1860(3) 1.1224(2) 0.040 Uiso d R 1 . H
H2D 1.0401(3) 0.1653(3) 1.1639(2) 0.040 Uiso d R 1 . H
C3A 1.0106(3) 0.2700(3) 1.0681(2) 0.0242(8) Uiso d . 1 . C
C4A 0.9394(3) 0.3269(3) 1.0095(2) 0.0245(8) Uiso d . 1 . C
C5A 0.9544(3) 0.3819(3) 0.9425(2) 0.0245(8) Uiso d . 1 . C
C6A 1.0523(3) 0.3790(3) 0.9450(2) 0.0277(9) Uiso d . 1 . C
H6A 1.0677(3) 0.4192(3) 0.9046(2) 0.033 Uiso d R 1 . H
C7A 1.1205(3) 0.3180(3) 1.0015(2) 0.0281(9) Uiso d . 1 . C
H7A 1.1851(3) 0.3167(3) 1.0002(2) 0.034 Uiso d R 1 . H
N1A 1.1017(2) 0.2618(3) 1.0610(2) 0.0260(7) Uiso d . 1 . N
C8A 1.1788(3) 0.1883(3) 1.1147(2) 0.0323(9) Uani d . 1 . C
H8C 1.2233(3) 0.1709(3) 1.0883(2) 0.039 Uiso d R 1 . H
H8D 1.1505(3) 0.1177(3) 1.1230(2) 0.039 Uiso d R 1 . H
C9A 1.2332(3) 0.2403(3) 1.1952(2) 0.0259(8) Uani d . 1 . C
C10A 1.2685(3) 0.1709(4) 1.2620(2) 0.0370(10) Uani d . 1 . C
H10A 1.2559(3) 0.0901(4) 1.2580(2) 0.044 Uiso d R 1 . H
C11A 1.3258(3) 0.2167(4) 1.3346(2) 0.0407(11) Uani d . 1 . C
H11A 1.3511(3) 0.1686(4) 1.3805(2) 0.049 Uiso d R 1 . H
C12A 1.3480(3) 0.3319(4) 1.3409(2) 0.0338(10) Uani d . 1 . C
C13A 1.3109(3) 0.4024(4) 1.2748(2) 0.0386(10) Uani d . 1 . C
H13A 1.3246(3) 0.4829(4) 1.2795(2) 0.046 Uiso d R 1 . H
C14A 1.2544(3) 0.3569(3) 1.2027(2) 0.0370(10) Uani d . 1 . C
H14A 1.2278(3) 0.4062(3) 1.1577(2) 0.044 Uiso d R 1 . H
C15A 1.4146(3) 0.3822(4) 1.4170(3) 0.0478(12) Uani d . 1 . C
F1A 1.5049(2) 0.3941(3) 1.4156(2) 0.0773(10) Uani d . 1 . F
F2A 1.3876(2) 0.4858(3) 1.4322(2) 0.0856(11) Uani d . 1 . F
F3A 1.4246(2) 0.3190(3) 1.4810(2) 0.0812(10) Uani d . 1 . F
O3 0.7002(2) 0.5897(3) 1.0715(2) 0.0498(8) Uani d . 1 . O
H3B 0.7223(2) 0.5536(3) 1.0382(2) 0.060 Uiso d R 1 . H
H3A 0.6867(2) 0.6633(3) 1.0443(2) 0.060 Uiso d R 1 . H

loop_
_atom_type_symbol
_atom_type_description
_atom_type_scat_dispersion_real
_atom_type_scat_dispersion_imag
_atom_type_scat_source
C C 0.0033 0.0016 'International Tables Vol C Tables 4.2.6.8 and 6.1.1.4'
H H 0.0000 0.0000 'International Tables Vol C Tables 4.2.6.8 and 6.1.1.4'
N N 0.0061 0.0033 'International Tables Vol C Tables 4.2.6.8 and 6.1.1.4'
O O 0.0106 0.0060 'International Tables Vol C Tables 4.2.6.8 and 6.1.1.4'
F F 0.0171 0.0103 'International Tables Vol C Tables 4.2.6.8 and 6.1.1.4'

loop_
_geom_angle_atom_site_label_1
_geom_angle_atom_site_label_2
_geom_angle_atom_site_label_3
_geom_angle_site_symmetry_3
_geom_angle
C4 O1 O2A . 131.0(2)
C5 O2 H1A . 122.1(3)
C5 O2 H3B . 132.8(3)
H1A O2 H3B . 93.6(2)
C5 O2 O1A . 117.1(2)
H1A O2 O1A . 12.66(5)
H3B O2 O1A . 90.65(14)
C5 O2 O3 . 124.0(2)
H1A O2 O3 . 101.32(15)
H3B O2 O3 . 8.89(4)
O1A O2 O3 . 97.30(12)
C3 C2 C1 . 113.4(3)
C4 C3 N1 . 119.0(3)
C4 C3 C2 . 120.6(3)
N1 C3 C2 . 120.4(3)
O1 C4 C3 . 117.6(3)
O1 C4 C5 . 120.2(3)
C3 C4 C5 . 122.2(3)
O2 C5 C6 . 124.0(3)
O2 C5 C4 . 120.8(3)
C6 C5 C4 . 115.1(3)
C7 C6 C5 . 121.1(4)
N1 C7 C6 . 121.9(4)
C7 N1 C3 . 120.5(3)
C7 N1 C8 . 118.4(3)
C3 N1 C8 . 121.1(3)
N1 C8 C9 . 114.8(3)
C14 C9 C10 . 117.8(4)
C14 C9 C8 . 117.9(4)
C10 C9 C8 . 124.2(3)
C11 C10 C9 . 120.7(4)
C10 C11 C12 . 120.3(4)
C13 C12 C11 . 119.2(4)
C13 C12 C15 . 120.1(4)
C11 C12 C15 . 120.7(4)
C14 C13 C12 . 120.1(4)
C13 C14 C9 . 121.8(4)
F1 C15 F2 . 107.3(5)
F1 C15 F3 . 105.7(5)
F2 C15 F3 . 102.9(4)
F1 C15 C12 . 113.1(4)
F2 C15 C12 . 113.8(4)
F3 C15 C12 . 113.1(4)
C4A O1A O2 . 128.6(2)
C5A O2A H1 . 125.1(3)
C5A O2A O1 . 126.1(2)
H1 O2A O1 . 5.50(6)
C3A C2A C1A . 112.1(3)
C4A C3A N1A . 118.0(3)
C4A C3A C2A . 121.0(3)
N1A C3A C2A . 121.0(3)
C3A C4A O1A . 117.3(3)
C3A C4A C5A . 123.9(3)
O1A C4A C5A . 118.8(3)
O2A C5A C6A . 124.5(3)
O2A C5A C4A . 121.6(3)
C6A C5A C4A . 113.9(3)
C7A C6A C5A . 121.1(4)
C6A C7A N1A . 122.7(4)
C7A N1A C3A . 120.0(3)
C7A N1A C8A . 118.1(3)
C3A N1A C8A . 121.8(3)
N1A C8A C9A . 114.9(3)
C10A C9A C14A . 118.9(4)
C10A C9A C8A . 120.3(4)
C14A C9A C8A . 120.7(3)
C9A C10A C11A . 120.5(4)
C12A C11A C10A . 120.1(4)
C11A C12A C13A . 119.7(4)
C11A C12A C15A . 121.2(4)
C13A C12A C15A . 119.0(4)
C14A C13A C12A . 120.1(4)
C13A C14A C9A . 120.6(4)
F3A C15A F2A . 106.4(4)
F3A C15A F1A . 104.8(4)
F2A C15A F1A . 106.0(4)
F3A C15A C12A . 114.3(4)
F2A C15A C12A . 113.3(4)
F1A C15A C12A . 111.4(4)
O2 O3 O1A 2_657 96.70(11)

loop_
_geom_bond_atom_site_label_1
_geom_bond_atom_site_label_2
_geom_bond_site_symmetry_2
_geom_bond_distance
_geom_bond_publ_flag
O1 C4 . 1.353(4) ?
O1 O2A . 2.582(3) ?
O2 C5 . 1.280(4) ?
O2 H1A . 1.744(3) ?
O2 H3B . 1.959(4) ?
O2 O1A . 2.640(4) ?
O2 O3 . 2.756(4) ?
C1 C2 . 1.517(6) ?
C2 C3 . 1.494(5) ?
C3 C4 . 1.373(5) ?
C3 N1 . 1.377(5) ?
C4 C5 . 1.433(5) ?
C5 C6 . 1.415(5) ?
C6 C7 . 1.359(5) ?
C7 N1 . 1.351(5) ?
N1 C8 . 1.475(5) ?
C8 C9 . 1.504(5) ?
C9 C14 . 1.387(5) ?
C9 C10 . 1.392(5) ?
C10 C11 . 1.383(5) ?
C11 C12 . 1.384(6) ?
C12 C13 . 1.384(6) ?
C12 C15 . 1.485(6) ?
C13 C14 . 1.367(6) ?
C15 F1 . 1.313(5) ?
C15 F2 . 1.320(6) ?
C15 F3 . 1.328(6) ?
O1A C4A . 1.372(4) ?
O2A C5A . 1.266(4) ?
C1A C2A . 1.533(6) ?
C2A C3A . 1.493(5) ?
C3A C4A . 1.367(5) ?
C3A N1A . 1.386(4) ?
C4A C5A . 1.437(5) ?
C5A C6A . 1.419(5) ?
C6A C7A . 1.351(5) ?
C7A N1A . 1.354(5) ?
N1A C8A . 1.476(5) ?
C8A C9A . 1.509(5) ?
C9A C10A . 1.383(5) ?
C9A C14A . 1.388(5) ?
C10A C11A . 1.385(6) ?
C11A C12A . 1.375(6) ?
C12A C13A . 1.384(5) ?
C12A C15A . 1.492(6) ?
C13A C14A . 1.373(5) ?
C15A F3A . 1.323(5) ?
C15A F2A . 1.325(5) ?
C15A F1A . 1.340(5) ?
O3 O1A 2_657 3.143(4) ?
